data_2215563
loop_
_publ_author_name
'Shen, Jie'
'Li, Yi-Zhi'
'Zhang, Dong-Mei'
'Chen, Jun-Hui'

_publ_section_title
;Diaquabis[\m~2~-3-(1<i>H</i>-imidazol-5-yl)-2-(3-iminopropionamido)propionato-\k^4^<i>N</i>:<i>N</i>',<i>N</i>'',<i>O</i>]dicopper(II)
 dihydrate
;
_journal_coeditor_code IS2204
_journal_issue 10
_journal_name_full 'Acta Crystallographica Section E'
_journal_page_first m2569
_journal_page_last m2570
_journal_paper_doi 10.1107/S160053680704473X
_journal_volume 63
_journal_year 2007
_chemical_formula_iupac '[Cu2 (C9 H10 N4 O3)2 (H2 O)2], 2H2 O'
_chemical_formula_moiety 'C18 H24 Cu2 N8 O8, 2(H2 O)'
_chemical_formula_sum 'C18 H28 Cu2 N8 O10'
_chemical_formula_weight 643.56
_chemical_name_systematic
;
 Diaquabis[\m2-3-(1H-imidazol-5-yl)-2-(3-iminopropionamido)propionato-
\k4N:N',N'',O]dicopper(II) dihydrate
;
_space_group_IT_number 5
_symmetry_cell_setting monoclinic
_symmetry_space_group_name_Hall 'C 2y'
_symmetry_space_group_name_H-M 'C 1 2 1'
_atom_sites_solution_hydrogens geom
_atom_sites_solution_primary direct
_atom_sites_solution_secondary difmap
_cell_angle_alpha 90.00
_cell_angle_beta 90.322(3)
_cell_angle_gamma 90.00
_cell_formula_units_Z 6
_cell_length_a 14.598(9)
_cell_length_b 8.627(5)
_cell_length_c 30.508(19)
_cell_measurement_reflns_used 2360
_cell_measurement_temperature 291(2)
_cell_measurement_theta_max 24.78
_cell_measurement_theta_min 2.74
_cell_volume 3842(4)
_computing_cell_refinement 'SAINT (Bruker, 2000)'
_computing_data_collection 'SMART (Bruker, 2000)'
_computing_data_reduction 'SAINT (Bruker, 2000)'
_computing_molecular_graphics 'SHELXTL (Bruker, 2000)'
_computing_publication_material 'SHELXTL (Bruker, 2000)'
_computing_structure_refinement 'SHELXTL (Bruker, 2000)'
_computing_structure_solution 'SHELXTL (Bruker, 2000)'
_diffrn_ambient_temperature 291(2)
_diffrn_measured_fraction_theta_full 0.995
_diffrn_measured_fraction_theta_max 0.995
_diffrn_measurement_device_type 'Bruker SMART APEX CCD'
_diffrn_measurement_method '\f and \w scans'
_diffrn_radiation_monochromator graphite
_diffrn_radiation_source 'sealed tube'
_diffrn_radiation_type MoK\a
_diffrn_radiation_wavelength 0.71073
_diffrn_reflns_av_R_equivalents 0.0297
_diffrn_reflns_av_sigmaI/netI 0.0621
_diffrn_reflns_limit_h_max 15
_diffrn_reflns_limit_h_min -18
_diffrn_reflns_limit_k_max 10
_diffrn_reflns_limit_k_min -7
_diffrn_reflns_limit_l_max 37
_diffrn_reflns_limit_l_min -36
_diffrn_reflns_number 10436
_diffrn_reflns_theta_full 25.99
_diffrn_reflns_theta_max 25.99
_diffrn_reflns_theta_min 2.00
_exptl_absorpt_coefficient_mu 1.728
_exptl_absorpt_correction_T_max 0.67
_exptl_absorpt_correction_T_min 0.61
_exptl_absorpt_correction_type multi-scan
_exptl_absorpt_process_details '(<i>SADABS</i>; Bruker, 2000)'
_exptl_crystal_colour purple
_exptl_crystal_density_diffrn 1.669
_exptl_crystal_density_method 'not measured'
_exptl_crystal_description block
_exptl_crystal_F_000 1980
_exptl_crystal_size_max 0.30
_exptl_crystal_size_mid 0.26
_exptl_crystal_size_min 0.24
_refine_diff_density_max 0.417
_refine_diff_density_min -0.768
_refine_ls_abs_structure_details 'Flack (1983), 2717 Friedel pairs'
_refine_ls_abs_structure_Flack 0.020(15)
_refine_ls_extinction_method none
_refine_ls_goodness_of_fit_ref 1.072
_refine_ls_hydrogen_treatment mixed
_refine_ls_matrix_type full
_refine_ls_number_parameters 568
_refine_ls_number_reflns 6743
_refine_ls_number_restraints 1
_refine_ls_restrained_S_all 1.072
_refine_ls_R_factor_all 0.0708
_refine_ls_R_factor_gt 0.0548
_refine_ls_shift/su_max 0.000
_refine_ls_shift/su_mean 0.000
_refine_ls_structure_factor_coef Fsqd
_refine_ls_weighting_details 'calc w=1/[\s^2^(Fo^2^)+(0.0545P)^2^+1.22P] where P=(Fo^2^+2Fc^2^)/3'
_refine_ls_weighting_scheme calc
_refine_ls_wR_factor_gt 0.1058
_refine_ls_wR_factor_ref 0.1088
_reflns_number_gt 5342
_reflns_number_total 6743
_reflns_threshold_expression >2sigma(I)
_cod_data_source_file is2204.cif
_cod_data_source_block I
_cod_original_sg_symbol_Hall 'C 2y '
_cod_original_sg_symbol_H-M 'C2   '
_cod_database_code 2215563
_cod_database_fobs_code 2215563

loop_
_symmetry_equiv_pos_as_xyz
'x, y, z'
'-x, y, -z'
'x+1/2, y+1/2, z'
'-x+1/2, y+1/2, -z'

loop_
_atom_site_type_symbol
_atom_site_label
_atom_site_fract_x
_atom_site_fract_y
_atom_site_fract_z
_atom_site_U_iso_or_equiv
_atom_site_adp_type
_atom_site_calc_flag
_atom_site_refinement_flags
_atom_site_occupancy
C C1 0.5715(4) 0.2703(7) 0.40534(19) 0.0465(15) Uani d . 1
C C2 0.6209(4) 0.3479(8) 0.4437(2) 0.0526(16) Uani d . 1
H H2A 0.6138 0.2817 0.4696 0.063 Uiso calc R 1
C C3 0.7769(5) 0.3748(9) 0.4668(2) 0.0620(19) Uani d . 1
C C4 0.8756(4) 0.4282(9) 0.4619(2) 0.0590(18) Uani d . 1
H H4A 0.8796 0.5377 0.4688 0.071 Uiso calc R 1
H H4C 0.9140 0.3722 0.4825 0.071 Uiso calc R 1
C C5 0.9097(5) 0.4023(9) 0.4170(2) 0.0614(19) Uani d . 1
H H5A 0.9665 0.3544 0.4144 0.074 Uiso calc R 1
C C6 0.5815(4) 0.5047(7) 0.45415(15) 0.0374(13) Uani d . 1
H H6A 0.5162 0.4940 0.4591 0.045 Uiso calc R 1
H H6B 0.6091 0.5426 0.4811 0.045 Uiso calc R 1
C C7 0.5963(4) 0.6198(7) 0.41921(17) 0.0403(13) Uani d . 1
C C8 0.5681(4) 0.6289(6) 0.37706(16) 0.0357(12) Uani d . 1
H H8A 0.5298 0.5569 0.3636 0.043 Uiso calc R 1
C C9 0.6537(4) 0.8302(8) 0.38718(17) 0.0483(14) Uani d . 1
H H9A 0.6853 0.9227 0.3830 0.058 Uiso calc R 1
C C10 0.4564(4) 0.6099(8) 0.26138(19) 0.0459(14) Uani d . 1
C C11 0.5162(4) 0.6449(7) 0.22274(18) 0.0429(14) Uani d . 1
H H11A 0.4775 0.6679 0.1972 0.051 Uiso calc R 1
C C12 0.6075(4) 0.8534(8) 0.19779(19) 0.0484(15) Uani d . 1
C C13 0.6801(4) 0.9761(8) 0.20578(18) 0.0460(14) Uani d . 1
H H13A 0.7394 0.9311 0.1993 0.055 Uiso calc R 1
H H13C 0.6700 1.0599 0.1851 0.055 Uiso calc R 1
C C14 0.6843(4) 1.0421(9) 0.24954(19) 0.0532(17) Uani d . 1
H H14A 0.6828 1.1495 0.2520 0.064 Uiso calc R 1
C C15 0.5762(4) 0.5020(7) 0.21278(17) 0.0412(13) Uani d . 1
H H15A 0.5367 0.4125 0.2092 0.049 Uiso calc R 1
H H15B 0.6073 0.5189 0.1852 0.049 Uiso calc R 1
C C16 0.6435(4) 0.4680(7) 0.24593(17) 0.0379(12) Uani d . 1
C C17 0.6350(4) 0.4175(6) 0.28876(18) 0.0364(12) Uani d . 1
H H17A 0.5795 0.3958 0.3023 0.044 Uiso calc R 1
C C18 0.7772(4) 0.4421(8) 0.27869(18) 0.0461(15) Uani d . 1
H H18A 0.8403 0.4390 0.2831 0.055 Uiso calc R 1
C C19 0.8858(3) 0.8743(7) 0.06998(18) 0.0393(13) Uani d . 1
C C20 0.8977(4) 0.7637(7) 0.1103(2) 0.0421(14) Uani d . 1
H H20A 0.8676 0.8099 0.1358 0.051 Uiso calc R 1
C C21 0.8262(4) 0.5350(8) 0.13383(19) 0.0507(16) Uani d . 1
C C22 0.7617(5) 0.4025(9) 0.1221(2) 0.065(2) Uani d . 1
H H22A 0.7556 0.3365 0.1476 0.078 Uiso calc R 1
H H22B 0.7018 0.4461 0.1158 0.078 Uiso calc R 1
C C23 0.7884(4) 0.3043(8) 0.08456(19) 0.0517(14) Uani d . 1
H H23A 0.7858 0.1970 0.0871 0.062 Uiso calc R 1
C C24 0.9974(4) 0.7407(7) 0.12051(19) 0.0417(13) Uani d . 1
H H24A 1.0030 0.6802 0.1472 0.050 Uiso calc R 1
H H24B 1.0252 0.8411 0.1260 0.050 Uiso calc R 1
C C25 1.0500(4) 0.6603(7) 0.0845(2) 0.0428(13) Uani d . 1
C C26 1.0739(4) 0.6996(8) 0.0440(2) 0.0532(16) Uani d . 1
H H26A 1.0608 0.7951 0.0313 0.064 Uiso calc R 1
C C27 1.1294(5) 0.4756(8) 0.0539(2) 0.0515(16) Uani d . 1
H H27A 1.1604 0.3828 0.0495 0.062 Uiso calc R 1
Cu Cu1 0.73812(5) 0.34830(9) 0.37106(3) 0.0537(2) Uani d . 1
Cu Cu2 0.58071(5) 0.81489(9) 0.29434(2) 0.0490(2) Uani d . 1
Cu Cu3 0.84047(5) 0.58662(8) 0.03755(2) 0.04530(19) Uani d . 1
N N1 0.7178(3) 0.3560(7) 0.43345(17) 0.0523(14) Uani d . 1
N N2 0.8651(4) 0.4428(8) 0.37829(19) 0.0587(16) Uani d . 1
H H2B 0.889(5) 0.502(10) 0.359(3) 0.070 Uiso d . 1
N N3 0.6032(4) 0.7577(6) 0.35642(17) 0.0517(13) Uani d . 1
N N4 0.6521(4) 0.7493(7) 0.42513(19) 0.0541(14) Uani d . 1
H H4B 0.681(5) 0.774(9) 0.449(2) 0.065 Uiso d . 1
N N5 0.5722(4) 0.7789(6) 0.23280(16) 0.0516(14) Uani d . 1
N N6 0.6904(4) 0.9567(7) 0.28788(18) 0.0533(14) Uani d . 1
H H6C 0.735(5) 0.962(9) 0.307(2) 0.064 Uiso d . 1
N N7 0.7169(3) 0.4038(6) 0.30806(17) 0.0467(12) Uani d . 1
N N8 0.7368(4) 0.4864(7) 0.24148(18) 0.0527(14) Uani d . 1
H H8B 0.764(5) 0.520(9) 0.219(2) 0.063 Uiso d . 1
N N9 0.8545(3) 0.6177(6) 0.10018(16) 0.0500(14) Uani d . 1
N N10 0.8176(4) 0.3722(7) 0.04501(18) 0.0611(16) Uani d . 1
H H10A 0.826(5) 0.311(10) 0.023(3) 0.073 Uiso d . 1
N N11 1.1189(4) 0.5860(8) 0.02374(18) 0.0619(15) Uani d . 1
N N12 1.0886(4) 0.5171(7) 0.09179(17) 0.0522(14) Uani d . 1
H H12E 1.087(5) 0.465(9) 0.116(2) 0.063 Uiso d . 1
O O1 0.6181(3) 0.2441(5) 0.37014(15) 0.0526(11) Uani d . 1
O O2 0.4888(3) 0.2400(5) 0.40683(14) 0.0533(11) Uani d . 1
O O3 0.7501(3) 0.3606(6) 0.50674(16) 0.0597(13) Uani d . 1
O O4 0.4667(3) 0.6957(6) 0.29549(15) 0.0547(11) Uani d . 1
O O5 0.3989(3) 0.5042(5) 0.25906(13) 0.0527(11) Uani d . 1
O O6 0.5853(3) 0.8218(7) 0.15888(15) 0.0660(13) Uani d . 1
O O7 0.8104(3) 0.1061(7) 0.35354(17) 0.0590(13) Uani d . 1
H H7B 0.860(5) 0.126(9) 0.339(3) 0.071 Uiso d . 1
H H7A 0.824(5) 0.050(10) 0.375(3) 0.071 Uiso d . 1
O O8 0.4985(3) 1.0486(5) 0.31269(14) 0.0478(10) Uani d . 1
H H8C 0.493(4) 1.112(9) 0.287(2) 0.057 Uiso d . 1
H H8D 0.531(4) 1.104(8) 0.335(2) 0.057 Uiso d . 1
O O9 0.8477(2) 0.8128(5) 0.03590(13) 0.0486(10) Uani d . 1
O O10 0.9102(3) 1.0069(5) 0.07319(15) 0.0545(11) Uani d . 1
O O11 0.8329(3) 0.5820(7) 0.17319(12) 0.0581(12) Uani d . 1
O O12 0.6810(3) 0.6007(6) 0.01956(18) 0.0618(13) Uani d . 1
H H12C 0.670(5) 0.569(10) -0.006(3) 0.074 Uiso d . 1
H H12B 0.653(6) 0.550(10) 0.039(3) 0.074 Uiso d . 1
O O13 0.5775(4) 0.6092(6) 0.09253(17) 0.0668(15) Uani d . 1
H H13B 0.522(6) 0.616(11) 0.086(3) 0.080 Uiso d . 1
H H13D 0.592(6) 0.687(11) 0.108(3) 0.080 Uiso d . 1
O O14 0.4370(4) 0.2051(7) 0.24037(17) 0.0623(14) Uani d . 1
H H14B 0.409(5) 0.286(10) 0.249(3) 0.075 Uiso d . 1
H H14D 0.401(5) 0.149(10) 0.226(3) 0.075 Uiso d . 1
O O15 0.8596(3) 0.9559(6) 0.42679(14) 0.0502(11) Uani d . 1
H H15C 0.885(5) 0.871(9) 0.419(2) 0.060 Uiso d . 1
H H15E 0.813(5) 0.936(9) 0.442(2) 0.060 Uiso d . 1

loop_
_atom_site_aniso_label
_atom_site_aniso_U_11
_atom_site_aniso_U_22
_atom_site_aniso_U_33
_atom_site_aniso_U_12
_atom_site_aniso_U_13
_atom_site_aniso_U_23
C1 0.043(3) 0.061(4) 0.036(3) 0.016(3) -0.002(2) 0.007(3)
C2 0.038(3) 0.060(4) 0.059(4) 0.018(3) -0.003(3) 0.000(3)
C3 0.057(4) 0.081(5) 0.048(4) 0.023(4) 0.011(3) 0.016(3)
C4 0.045(4) 0.076(5) 0.056(4) 0.017(3) 0.004(3) 0.013(3)
C5 0.067(4) 0.068(5) 0.049(4) -0.031(4) -0.005(3) 0.008(3)
C6 0.036(3) 0.058(4) 0.019(2) 0.021(2) 0.0077(19) 0.000(2)
C7 0.044(3) 0.046(4) 0.030(3) -0.008(2) 0.005(2) -0.002(2)
C8 0.038(3) 0.036(3) 0.033(3) -0.003(2) -0.001(2) 0.002(2)
C9 0.056(3) 0.060(4) 0.029(3) -0.012(3) 0.000(2) 0.001(3)
C10 0.042(3) 0.051(4) 0.044(3) 0.010(3) -0.009(2) 0.015(3)
C11 0.046(3) 0.058(4) 0.024(3) -0.006(3) -0.008(2) 0.019(2)
C12 0.045(3) 0.061(4) 0.039(3) -0.011(3) -0.009(2) 0.005(3)
C13 0.039(3) 0.063(4) 0.036(3) -0.006(3) 0.011(2) 0.010(3)
C14 0.057(4) 0.068(5) 0.035(3) -0.016(3) 0.004(3) -0.006(3)
C15 0.045(3) 0.047(4) 0.032(3) -0.004(3) -0.007(2) 0.018(2)
C16 0.039(3) 0.044(3) 0.031(3) 0.006(2) -0.001(2) 0.006(2)
C17 0.030(3) 0.042(3) 0.037(3) 0.007(2) 0.006(2) 0.004(2)
C18 0.035(3) 0.072(5) 0.031(3) -0.010(3) -0.003(2) -0.015(3)
C19 0.034(3) 0.042(3) 0.041(3) 0.010(2) 0.007(2) -0.011(2)
C20 0.045(3) 0.038(3) 0.044(3) 0.004(2) 0.003(2) -0.017(2)
C21 0.040(3) 0.070(5) 0.043(3) -0.015(3) 0.014(3) -0.014(3)
C22 0.076(5) 0.088(6) 0.032(3) -0.052(4) 0.026(3) -0.017(3)
C23 0.057(3) 0.055(4) 0.044(3) -0.009(3) 0.001(2) -0.001(3)
C24 0.034(3) 0.046(3) 0.045(3) 0.003(2) 0.001(2) -0.010(3)
C25 0.033(3) 0.040(3) 0.055(4) 0.001(2) 0.010(2) 0.001(3)
C26 0.052(4) 0.062(4) 0.046(3) 0.023(3) 0.021(3) 0.010(3)
C27 0.060(4) 0.040(3) 0.055(4) 0.003(3) 0.023(3) 0.008(3)
Cu1 0.0456(4) 0.0658(6) 0.0497(4) 0.0228(4) 0.0038(3) 0.0082(4)
Cu2 0.0527(4) 0.0620(5) 0.0323(3) 0.0025(4) -0.0052(3) 0.0086(3)
Cu3 0.0475(4) 0.0476(4) 0.0409(4) -0.0152(3) 0.0141(3) -0.0183(3)
N1 0.026(2) 0.071(4) 0.061(3) 0.022(2) 0.009(2) 0.016(3)
N2 0.064(4) 0.068(4) 0.044(3) -0.007(3) 0.003(3) 0.024(3)
N3 0.062(3) 0.054(3) 0.039(3) -0.008(2) 0.003(2) 0.009(2)
N4 0.052(3) 0.066(4) 0.045(3) -0.009(3) 0.001(2) 0.001(3)
N5 0.071(3) 0.050(4) 0.034(3) -0.002(3) -0.009(2) 0.007(2)
N6 0.066(4) 0.053(3) 0.041(3) -0.005(3) -0.026(2) 0.010(2)
N7 0.032(2) 0.064(4) 0.044(3) 0.003(2) 0.003(2) -0.008(2)
N8 0.044(3) 0.070(4) 0.044(3) -0.010(3) 0.009(2) 0.015(3)
N9 0.053(3) 0.051(3) 0.046(3) -0.029(2) 0.020(2) -0.020(2)
N10 0.078(4) 0.064(4) 0.042(3) -0.025(3) 0.017(3) -0.007(3)
N11 0.055(3) 0.072(4) 0.058(3) 0.027(3) 0.016(2) 0.023(3)
N12 0.064(4) 0.055(3) 0.037(3) 0.021(3) 0.010(2) 0.023(2)
O1 0.055(3) 0.058(3) 0.045(2) 0.012(2) 0.0050(19) 0.006(2)
O2 0.053(3) 0.066(3) 0.041(2) -0.010(2) 0.0113(18) -0.014(2)
O3 0.049(2) 0.066(3) 0.064(3) 0.033(2) 0.007(2) 0.002(2)
O4 0.053(2) 0.056(3) 0.055(3) 0.017(2) 0.006(2) 0.000(2)
O5 0.068(3) 0.053(3) 0.037(2) -0.016(2) 0.017(2) -0.0008(19)
O6 0.083(3) 0.058(3) 0.057(3) -0.027(3) -0.018(2) 0.010(3)
O7 0.047(2) 0.075(4) 0.056(3) 0.028(2) 0.008(2) -0.001(3)
O8 0.053(2) 0.055(3) 0.034(2) -0.010(2) -0.0091(18) 0.0044(19)
O9 0.042(2) 0.053(3) 0.051(2) 0.001(2) 0.0033(17) -0.018(2)
O10 0.060(3) 0.041(3) 0.062(3) 0.009(2) -0.031(2) -0.009(2)
O11 0.073(3) 0.076(3) 0.026(2) -0.031(3) 0.0172(18) -0.016(2)
O12 0.064(3) 0.064(3) 0.058(3) -0.036(3) -0.004(2) -0.022(3)
O13 0.081(3) 0.056(3) 0.064(3) -0.035(3) 0.028(3) -0.029(3)
O14 0.067(3) 0.068(4) 0.052(3) -0.027(3) -0.031(2) 0.022(3)
O15 0.042(2) 0.070(3) 0.038(2) -0.008(2) 0.0117(18) 0.002(2)

loop_
_atom_type_symbol
_atom_type_description
_atom_type_scat_dispersion_real
_atom_type_scat_dispersion_imag
_atom_type_scat_source
C C 0.0033 0.0016 'International Tables Vol C Tables 4.2.6.8 and 6.1.1.4'
H H 0.0000 0.0000 'International Tables Vol C Tables 4.2.6.8 and 6.1.1.4'
N N 0.0061 0.0033 'International Tables Vol C Tables 4.2.6.8 and 6.1.1.4'
O O 0.0106 0.0060 'International Tables Vol C Tables 4.2.6.8 and 6.1.1.4'
Cu Cu 0.3201 1.2651 'International Tables Vol C Tables 4.2.6.8 and 6.1.1.4'

loop_
_geom_angle_atom_site_label_1
_geom_angle_atom_site_label_2
_geom_angle_atom_site_label_3
_geom_angle_site_symmetry_1
_geom_angle_site_symmetry_3
_geom_angle
O2 C1 O1 . . 120.7(6)
O2 C1 C2 . . 121.5(5)
O1 C1 C2 . . 117.7(5)
N1 C2 C6 . . 112.1(6)
N1 C2 C1 . . 108.2(5)
C6 C2 C1 . . 112.1(5)
N1 C2 H2A . . 108.1
C6 C2 H2A . . 108.1
C1 C2 H2A . . 108.1
O3 C3 N1 . . 120.5(6)
O3 C3 C4 . . 114.5(6)
N1 C3 C4 . . 124.7(6)
C5 C4 C3 . . 111.7(6)
C5 C4 H4A . . 109.3
C3 C4 H4A . . 109.3
C5 C4 H4C . . 109.3
C3 C4 H4C . . 109.3
H4A C4 H4C . . 107.9
N2 C5 C4 . . 126.2(7)
N2 C5 H5A . . 116.9
C4 C5 H5A . . 116.9
C7 C6 C2 . . 113.3(4)
C7 C6 H6A . . 108.9
C2 C6 H6A . . 108.9
C7 C6 H6B . . 108.9
C2 C6 H6B . . 108.9
H6A C6 H6B . . 107.7
C8 C7 N4 . . 104.6(5)
C8 C7 C6 . . 133.1(5)
N4 C7 C6 . . 122.3(5)
C7 C8 N3 . . 111.7(5)
C7 C8 H8A . . 124.1
N3 C8 H8A . . 124.1
N3 C9 N4 . . 110.1(6)
N3 C9 H9A . . 124.9
N4 C9 H9A . . 124.9
O5 C10 O4 . . 123.0(6)
O5 C10 C11 . . 119.9(6)
O4 C10 C11 . . 117.0(6)
N5 C11 C10 . . 108.9(5)
N5 C11 C15 . . 111.0(5)
C10 C11 C15 . . 109.1(4)
N5 C11 H11A . . 109.3
C10 C11 H11A . . 109.3
C15 C11 H11A . . 109.3
O6 C12 N5 . . 123.1(6)
O6 C12 C13 . . 118.6(5)
N5 C12 C13 . . 118.3(5)
C14 C13 C12 . . 116.6(5)
C14 C13 H13A . . 108.2
C12 C13 H13A . . 108.2
C14 C13 H13C . . 108.2
C12 C13 H13C . . 108.2
H13A C13 H13C . . 107.3
N6 C14 C13 . . 124.7(6)
N6 C14 H14A . . 117.6
C13 C14 H14A . . 117.6
C16 C15 C11 . . 114.3(5)
C16 C15 H15A . . 108.7
C11 C15 H15A . . 108.7
C16 C15 H15B . . 108.7
C11 C15 H15B . . 108.7
H15A C15 H15B . . 107.6
N8 C16 C17 . . 102.9(5)
N8 C16 C15 . . 125.4(5)
C17 C16 C15 . . 131.7(5)
N7 C17 C16 . . 111.1(5)
N7 C17 H17A . . 124.5
C16 C17 H17A . . 124.5
N7 C18 N8 . . 111.1(5)
N7 C18 H18A . . 124.4
N8 C18 H18A . . 124.4
O10 C19 O9 . . 125.6(6)
O10 C19 C20 . . 119.0(5)
O9 C19 C20 . . 115.3(5)
N9 C20 C24 . . 110.6(5)
N9 C20 C19 . . 108.6(5)
C24 C20 C19 . . 110.3(5)
N9 C20 H20A . . 109.1
C24 C20 H20A . . 109.1
C19 C20 H20A . . 109.1
O11 C21 N9 . . 122.7(6)
O11 C21 C22 . . 120.4(5)
N9 C21 C22 . . 114.8(5)
C23 C22 C21 . . 116.6(5)
C23 C22 H22A . . 108.1
C21 C22 H22A . . 108.1
C23 C22 H22B . . 108.1
C21 C22 H22B . . 108.1
H22A C22 H22B . . 107.3
N10 C23 C22 . . 120.5(6)
N10 C23 H23A . . 119.8
C22 C23 H23A . . 119.8
C20 C24 C25 . . 113.9(5)
C20 C24 H24A . . 108.8
C25 C24 H24A . . 108.8
C20 C24 H24B . . 108.8
C25 C24 H24B . . 108.8
H24A C24 H24B . . 107.7
C26 C25 N12 . . 105.6(5)
C26 C25 C24 . . 134.0(6)
N12 C25 C24 . . 120.3(5)
C25 C26 N11 . . 112.1(6)
C25 C26 H26A . . 124.0
N11 C26 H26A . . 124.0
N11 C27 N12 . . 110.6(6)
N11 C27 H27A . . 124.7
N12 C27 H27A . . 124.7
N1 Cu1 O1 . . 83.6(2)
N1 Cu1 N7 . . 156.1(2)
O1 Cu1 N7 . . 87.86(19)
N1 Cu1 N2 . . 91.4(2)
O1 Cu1 N2 . . 173.6(2)
N7 Cu1 N2 . . 98.3(2)
N1 Cu1 O7 . . 108.6(2)
O1 Cu1 O7 . . 89.52(19)
N7 Cu1 O7 . . 93.47(19)
N2 Cu1 O7 . . 88.4(2)
N5 Cu2 O4 . . 83.2(2)
N5 Cu2 N3 . . 155.5(2)
O4 Cu2 N3 . . 89.3(2)
N5 Cu2 N6 . . 92.8(2)
O4 Cu2 N6 . . 172.8(2)
N3 Cu2 N6 . . 96.7(2)
N5 Cu2 O8 . . 109.57(19)
O4 Cu2 O8 . . 90.63(18)
N3 Cu2 O8 . . 93.8(2)
N6 Cu2 O8 . . 85.0(2)
N10 Cu3 N9 . . 92.0(2)
N10 Cu3 O9 . . 171.0(2)
N9 Cu3 O9 . . 83.2(2)
N10 Cu3 N11 . 2_755 99.6(3)
N9 Cu3 N11 . 2_755 155.1(2)
O9 Cu3 N11 . 2_755 87.8(2)
N10 Cu3 O12 . . 84.6(2)
N9 Cu3 O12 . . 108.4(2)
O9 Cu3 O12 . . 89.78(17)
N11 Cu3 O12 2_755 . 94.6(2)
C3 N1 C2 . . 117.8(5)
C3 N1 Cu1 . . 130.6(4)
C2 N1 Cu1 . . 111.5(4)
C5 N2 Cu1 . . 114.4(4)
C5 N2 H2B . . 123(5)
Cu1 N2 H2B . . 123(5)
C9 N3 C8 . . 105.1(5)
C9 N3 Cu2 . . 129.6(4)
C8 N3 Cu2 . . 125.3(4)
C9 N4 C7 . . 108.5(5)
C9 N4 H4B . . 126(5)
C7 N4 H4B . . 126(5)
C12 N5 C11 . . 115.4(5)
C12 N5 Cu2 . . 132.7(4)
C11 N5 Cu2 . . 111.8(4)
C14 N6 Cu2 . . 110.9(4)
C14 N6 H6C . . 125(5)
Cu2 N6 H6C . . 124(5)
C18 N7 C17 . . 106.4(5)
C18 N7 Cu1 . . 128.2(4)
C17 N7 Cu1 . . 125.3(4)
C18 N8 C16 . . 108.4(5)
C18 N8 H8B . . 126(5)
C16 N8 H8B . . 125(5)
C21 N9 C20 . . 116.4(5)
C21 N9 Cu3 . . 131.3(4)
C20 N9 Cu3 . . 112.1(4)
C23 N10 Cu3 . . 124.3(5)
C23 N10 H10A . . 117(5)
Cu3 N10 H10A . . 118(5)
C27 N11 C26 . . 105.1(5)
C27 N11 Cu3 . 2_755 128.7(5)
C26 N11 Cu3 . 2_755 126.2(5)
C27 N12 C25 . . 106.4(5)
C27 N12 H12E . . 127(5)
C25 N12 H12E . . 126(5)
C1 O1 Cu1 . . 112.3(4)
C10 O4 Cu2 . . 112.6(4)
Cu1 O7 H7B . . 108(5)
Cu1 O7 H7A . . 116(6)
H7B O7 H7A . . 108(7)
Cu2 O8 H8C . . 109(4)
Cu2 O8 H8D . . 109(4)
H8C O8 H8D . . 110(6)
C19 O9 Cu3 . . 114.4(4)
Cu3 O12 H12C . . 112(5)
Cu3 O12 H12B . . 107(5)
H12C O12 H12B . . 113(7)
H13B O13 H13D . . 109(9)
H14B O14 H14D . . 109(8)
H15C O15 H15E . . 110(7)

loop_
_geom_bond_atom_site_label_1
_geom_bond_atom_site_label_2
_geom_bond_site_symmetry_2
_geom_bond_distance
C1 O2 . 1.237(7)
C1 O1 . 1.294(7)
C1 C2 . 1.526(9)
C2 N1 . 1.452(7)
C2 C6 . 1.505(8)
C2 H2A . 0.9800
C3 O3 . 1.289(8)
C3 N1 . 1.339(9)
C3 C4 . 1.519(10)
C4 C5 . 1.476(10)
C4 H4A . 0.9700
C4 H4C . 0.9700
C5 N2 . 1.390(9)
C5 H5A . 0.9300
C6 C7 . 1.474(8)
C6 H6A . 0.9700
C6 H6B . 0.9700
C7 C8 . 1.350(7)
C7 N4 . 1.393(8)
C8 N3 . 1.377(7)
C8 H8A . 0.9300
C9 N3 . 1.345(8)
C9 N4 . 1.352(8)
C9 H9A . 0.9300
C10 O5 . 1.242(7)
C10 O4 . 1.285(8)
C10 C11 . 1.501(8)
C11 N5 . 1.448(8)
C11 C15 . 1.544(9)
C11 H11A . 0.9800
C12 O6 . 1.258(7)
C12 N5 . 1.351(8)
C12 C13 . 1.517(8)
C13 C14 . 1.452(8)
C13 H13A . 0.9700
C13 H13C . 0.9700
C14 N6 . 1.385(8)
C14 H14A . 0.9300
C15 C16 . 1.436(7)
C15 H15A . 0.9700
C15 H15B . 0.9700
C16 N8 . 1.379(7)
C16 C17 . 1.383(7)
C17 N7 . 1.335(7)
C17 H17A . 0.9300
C18 N7 . 1.303(8)
C18 N8 . 1.332(8)
C18 H18A . 0.9300
C19 O10 . 1.202(7)
C19 O9 . 1.290(7)
C19 C20 . 1.565(9)
C20 N9 . 1.441(7)
C20 C24 . 1.500(8)
C20 H20A . 0.9800
C21 O11 . 1.271(7)
C21 N9 . 1.319(8)
C21 C22 . 1.522(9)
C22 C23 . 1.478(9)
C22 H22A . 0.9700
C22 H22B . 0.9700
C23 N10 . 1.410(8)
C23 H23A . 0.9300
C24 C25 . 1.511(8)
C24 H24A . 0.9700
C24 H24B . 0.9700
C25 C26 . 1.331(8)
C25 N12 . 1.375(8)
C26 N11 . 1.334(8)
C26 H26A . 0.9300
C27 N11 . 1.333(8)
C27 N12 . 1.352(8)
C27 H27A . 0.9300
Cu1 N1 . 1.929(5)
Cu1 O1 . 1.970(5)
Cu1 N7 . 2.003(5)
Cu1 N2 . 2.036(6)
Cu1 O7 . 2.402(5)
Cu2 N5 . 1.906(5)
Cu2 O4 . 1.956(5)
Cu2 N3 . 1.983(5)
Cu2 N6 . 2.026(6)
Cu2 O8 . 2.414(5)
Cu3 N10 . 1.893(6)
Cu3 N9 . 1.939(5)
Cu3 O9 . 1.955(5)
Cu3 N11 2_755 1.965(5)
Cu3 O12 . 2.392(5)
N2 H2B . 0.85(8)
N4 H4B . 0.86(7)
N6 H6C . 0.87(7)
N8 H8B . 0.85(7)
N10 H10A . 0.87(8)
N11 Cu3 2_755 1.965(5)
N12 H12E . 0.86(7)
O7 H7B . 0.86(8)
O7 H7A . 0.83(8)
O8 H8C . 0.96(7)
O8 H8D . 0.95(7)
O12 H12C . 0.85(8)
O12 H12B . 0.85(8)
O13 H13B . 0.84(8)
O13 H13D . 0.85(9)
O14 H14B . 0.85(8)
O14 H14D . 0.84(8)
O15 H15C . 0.86(7)
O15 H15E . 0.85(8)

loop_
_geom_hbond_atom_site_label_D
_geom_hbond_atom_site_label_H
_geom_hbond_atom_site_label_A
_geom_hbond_site_symmetry_A
_geom_hbond_distance_DH
_geom_hbond_distance_HA
_geom_hbond_distance_DA
_geom_hbond_angle_DHA
N2 H2B O8 3_545 0.85(8) 2.18(8) 2.945(7) 149(7)
N4 H4B O3 4_656 0.86(7) 1.84(7) 2.692(8) 168(7)
N6 H6C O7 1_565 0.87(7) 2.19(7) 2.950(8) 147(7)
N8 H8B O11 . 0.85(7) 1.80(7) 2.650(6) 173(7)
N10 H10A O12 4_645 0.87(8) 2.23(8) 3.061(9) 160(7)
N12 H12E O6 3_545 0.86(7) 1.80(8) 2.652(7) 168(7)
O7 H7B O4 3_545 0.86(8) 2.15(8) 2.998(7) 170(7)
O7 H7A O15 1_545 0.83(8) 1.85(8) 2.678(7) 170(8)
O8 H8C O14 1_565 0.96(7) 1.83(7) 2.734(6) 158(6)
O8 H8D O1 1_565 0.95(7) 2.05(7) 2.988(6) 166(6)
O8 H8D O2 1_565 0.95(7) 2.57(7) 3.317(6) 135(5)
O12 H12C O9 4_645 0.85(8) 2.40(8) 3.032(7) 131(7)
O12 H12C O10 4_645 0.85(8) 2.40(8) 3.223(6) 162(7)
O12 H12B O13 . 0.85(8) 2.03(8) 2.698(7) 134(7)
O13 H13B O10 3_445 0.84(8) 1.92(9) 2.661(7) 147(9)
O13 H13D O6 . 0.85(9) 1.94(9) 2.734(7) 155(8)
O14 H14B O5 . 0.85(8) 1.92(9) 2.701(8) 153(8)
O14 H14D O11 3_445 0.84(8) 1.97(8) 2.757(7) 155(8)
O15 H15C O2 3 0.86(7) 1.92(7) 2.722(7) 154(7)
O15 H15E O3 4_656 0.85(8) 1.93(8) 2.718(6) 155(7)
